data_4301652
loop_
_publ_author_name
'Shuting Wu'
'Liqing Ma'
'La-Sheng Long'
'Lan-Sun Zheng'
'Wenbin Lin'

_publ_section_title
;
Three-Dimensional Metal-Organic Frameworks Based on Functionalized
Tetracarboxylate Linkers: Synthesis, Strucures, and Gas Sorption Studies
;
_journal_name_full 'Inorganic Chemistry'
_journal_page_first 2436
_journal_page_last 2442
_journal_paper_doi 10.1021/ic801631w
_journal_volume 48
_journal_year 2009
_chemical_formula_sum 'C400 H144 Cu16 N0 O128'
_chemical_formula_weight 8013.79
_chemical_name_systematic
; 
 ? 
;
_space_group_IT_number 15
_symmetry_cell_setting monoclinic
_symmetry_space_group_name_Hall '-C 2yc'
_symmetry_space_group_name_H-M 'C 1 2/c 1'
_atom_sites_solution_hydrogens geom
_atom_sites_solution_primary direct
_atom_sites_solution_secondary difmap
_audit_creation_method SHELXL-97
_cell_angle_alpha 90.00
_cell_angle_beta 109.408(3)
_cell_angle_gamma 90.00
_cell_formula_units_Z 2
_cell_length_a 41.5112(18)
_cell_length_b 41.4556(18)
_cell_length_c 31.1677(15)
_cell_measurement_temperature 223(2)
_cell_measurement_theta_max 0.774
_cell_measurement_theta_min 0.772
_cell_volume 50588(4)
_computing_structure_refinement 'SHELXL-97 (Sheldrick, 1997)'
_computing_structure_solution 'SHELXS-97 (Sheldrick, 1990)'
_diffrn_ambient_temperature 223(2)
_diffrn_measured_fraction_theta_full 0.978
_diffrn_measured_fraction_theta_max 0.978
_diffrn_radiation_monochromator graphite
_diffrn_radiation_source 'fine-focus sealed tube'
_diffrn_radiation_type CuK\a
_diffrn_radiation_wavelength 1.54178
_diffrn_reflns_av_R_equivalents 0.1090
_diffrn_reflns_av_sigmaI/netI 0.0957
_diffrn_reflns_limit_h_max 41
_diffrn_reflns_limit_h_min -40
_diffrn_reflns_limit_k_max 41
_diffrn_reflns_limit_k_min -39
_diffrn_reflns_limit_l_max 31
_diffrn_reflns_limit_l_min -19
_diffrn_reflns_number 72444
_diffrn_reflns_theta_full 50.46
_diffrn_reflns_theta_max 50.46
_diffrn_reflns_theta_min 1.55
_exptl_absorpt_coefficient_mu 0.642
_exptl_absorpt_correction_T_max 0.7832
_exptl_absorpt_correction_T_min 0.6992
_exptl_absorpt_correction_type multi-scan
_exptl_absorpt_process_details Sadabs
_exptl_crystal_colour Green
_exptl_crystal_density_diffrn 0.526
_exptl_crystal_density_method 'not measured'
_exptl_crystal_description Block
_exptl_crystal_F_000 8064
_exptl_crystal_size_max 0.60
_exptl_crystal_size_mid 0.40
_exptl_crystal_size_min 0.40
_refine_diff_density_max 1.450
_refine_diff_density_min -1.325
_refine_diff_density_rms 0.118
_refine_ls_extinction_method none
_refine_ls_goodness_of_fit_ref 1.420
_refine_ls_hydrogen_treatment constr
_refine_ls_matrix_type full
_refine_ls_number_parameters 852
_refine_ls_number_reflns 25951
_refine_ls_number_restraints 74
_refine_ls_restrained_S_all 1.665
_refine_ls_R_factor_all 0.1452
_refine_ls_R_factor_gt 0.1086
_refine_ls_shift/su_max 0.098
_refine_ls_shift/su_mean 0.003
_refine_ls_structure_factor_coef Fsqd
_refine_ls_weighting_details 'calc w=1/[\s^2^(Fo^2^)+(0.1144P)^2^+0.0000P] where P=(Fo^2^+2Fc^2^)/3'
_refine_ls_weighting_scheme calc
_refine_ls_wR_factor_gt 0.2871
_refine_ls_wR_factor_ref 0.3122
_reflns_number_gt 12526
_reflns_number_total 25951
_reflns_threshold_expression >2sigma(I)
_cod_data_source_file ic801631w_si_001_2.cif
_cod_data_source_block 6
_cod_original_sg_symbol_H-M 'C 2/c'
_cod_database_code 4301652

loop_
_symmetry_equiv_pos_as_xyz
'x, y, z'
'-x, y, -z+1/2'
'x+1/2, y+1/2, z'
'-x+1/2, y+1/2, -z+1/2'
'-x, -y, -z'
'x, -y, z-1/2'
'-x+1/2, -y+1/2, -z'
'x+1/2, -y+1/2, z-1/2'

loop_
_atom_site_label
_atom_site_type_symbol
_atom_site_fract_x
_atom_site_fract_y
_atom_site_fract_z
_atom_site_U_iso_or_equiv
_atom_site_adp_type
_atom_site_occupancy
_atom_site_symmetry_multiplicity
_atom_site_calc_flag
_atom_site_refinement_flags
_atom_site_disorder_assembly
_atom_site_disorder_group
Cu1 Cu 0.98836(3) -0.01815(3) 0.52629(4) 0.0424(4) Uani 1 1 d . . .
Cu2 Cu 0.73847(3) 0.26819(3) 0.02631(4) 0.0423(4) Uani 1 1 d . . .
Cu3 Cu 0.64982(3) -0.14318(3) 0.02637(4) 0.0426(4) Uani 1 1 d . . .
Cu4 Cu 0.60028(3) -0.10683(3) -0.02624(4) 0.0419(4) Uani 1 1 d . . .
C1A C 1.00677(18) -0.18749(14) 0.27559(12) 0.041(3) Uani 1 1 d G . .
C2A C 1.00059(18) -0.16102(12) 0.29910(19) 0.068(4) Uani 1 1 d GD . .
C3A C 1.01227(19) -0.16094(12) 0.34638(19) 0.065(3) Uani 1 1 d G . .
C4A C 1.03014(17) -0.18734(14) 0.37016(12) 0.042(3) Uani 1 1 d G . .
H4AA H 1.0380 -0.1873 0.4021 0.050 Uiso 1 1 calc R . .
C5A C 1.03632(17) -0.21382(12) 0.34666(19) 0.066(4) Uani 1 1 d G . .
C6A C 1.02463(19) -0.21390(12) 0.29937(19) 0.058(3) Uani 1 1 d GD . .
C1B C 1.0010(2) -0.0486(2) 0.4523(3) 0.053(3) Uani 1 1 d . . .
C7A C 1.05272(18) -0.24374(12) 0.3730(2) 0.062(3) Uani 1 1 d G . .
C8A C 1.03951(14) -0.27434(16) 0.35962(17) 0.067(3) Uani 1 1 d G . .
H8AA H 1.0201 -0.2769 0.3336 0.081 Uiso 1 1 calc R . .
C9A C 1.05499(17) -0.30121(11) 0.3847(2) 0.069(3) Uani 1 1 d G . .
H9AA H 1.0461 -0.3219 0.3757 0.083 Uiso 1 1 calc R . .
C10A C 1.08369(16) -0.29749(13) 0.4232(2) 0.057(3) Uani 1 1 d G . .
C11A C 1.09691(14) -0.26689(17) 0.43659(18) 0.073(3) Uani 1 1 d G . .
H11A H 1.1163 -0.2644 0.4626 0.087 Uiso 1 1 calc R . .
C12A C 1.08142(18) -0.24001(12) 0.4115(2) 0.072(4) Uani 1 1 d G . .
H12A H 1.0904 -0.2193 0.4206 0.086 Uiso 1 1 calc R . .
C2B C 1.0990(3) -0.3267(2) 0.4513(3) 0.055(3) Uani 1 1 d . . .
C13A C 1.00874(18) -0.13163(12) 0.3730(2) 0.064(3) Uani 1 1 d G . .
C14A C 1.01542(18) -0.10110(15) 0.35952(18) 0.075(4) Uani 1 1 d G . .
H14A H 1.0217 -0.0987 0.3334 0.090 Uiso 1 1 calc R . .
C15A C 1.01283(17) -0.07416(11) 0.3847(2) 0.071(3) Uani 1 1 d G . .
H15A H 1.0173 -0.0535 0.3756 0.085 Uiso 1 1 calc R . .
C16A C 1.00356(17) -0.07775(12) 0.4234(2) 0.059(3) Uani 1 1 d G . .
C17A C 0.99688(16) -0.10828(16) 0.43689(17) 0.066(3) Uani 1 1 d G . .
H17A H 0.9906 -0.1107 0.4631 0.079 Uiso 1 1 calc R . .
C18A C 0.99947(17) -0.13522(11) 0.4117(2) 0.068(4) Uani 1 1 d G . .
H18A H 0.9950 -0.1559 0.4208 0.082 Uiso 1 1 calc R . .
C3B C 0.6505(3) -0.0773(2) 0.0481(3) 0.055(3) Uani 1 1 d . . .
C19A C 0.73695(17) 0.08919(12) 0.1530(2) 0.055(3) Uani 1 1 d G . .
C20A C 0.72000(15) 0.06228(15) 0.12957(13) 0.041(3) Uani 1 1 d G . .
H20A H 0.7120 0.0622 0.0976 0.049 Uiso 1 1 calc R . .
C21A C 0.71494(16) 0.03549(12) 0.1534(2) 0.055(3) Uani 1 1 d G . .
C22A C 0.72682(18) 0.03562(13) 0.2007(2) 0.059(3) Uani 1 1 d GD . .
C23A C 0.74377(16) 0.06253(16) 0.22414(13) 0.036(3) Uani 1 1 d G . .
C24A C 0.74884(16) 0.08932(12) 0.2003(2) 0.057(3) Uani 1 1 d GD . .
C4B C 0.7490(2) 0.2010(2) 0.0478(3) 0.053(3) Uani 1 1 d . . .
C25A C 0.74077(17) 0.11898(12) 0.12658(19) 0.054(3) Uani 1 1 d G . .
C26A C 0.75006(17) 0.11529(12) 0.0879(2) 0.064(3) Uani 1 1 d G . .
H26A H 0.7543 0.0946 0.0787 0.077 Uiso 1 1 calc R . .
C27A C 0.75311(16) 0.14221(16) 0.06297(17) 0.068(3) Uani 1 1 d G . .
H27A H 0.7594 0.1397 0.0368 0.082 Uiso 1 1 calc R . .
C28A C 0.74688(17) 0.17282(13) 0.0767(2) 0.057(3) Uani 1 1 d G . .
C29A C 0.73759(17) 0.17650(11) 0.1153(2) 0.069(3) Uani 1 1 d G . .
H29A H 0.7334 0.1972 0.1246 0.083 Uiso 1 1 calc R . .
C30A C 0.73454(16) 0.14958(15) 0.14028(17) 0.070(3) Uani 1 1 d G . .
H30A H 0.7283 0.1521 0.1664 0.084 Uiso 1 1 calc R . .
C5B C 0.6610(3) 0.1112(2) 0.4513(3) 0.056(3) Uani 1 1 d . . .
C31A C 0.69766(16) 0.00627(12) 0.1265(2) 0.055(3) Uani 1 1 d G . .
C32A C 0.66906(17) 0.00994(12) 0.0879(2) 0.071(4) Uani 1 1 d G . .
H32A H 0.6601 0.0306 0.0787 0.085 Uiso 1 1 calc R . .
C33A C 0.65363(13) -0.01698(16) 0.06286(17) 0.066(3) Uani 1 1 d G . .
H33A H 0.6343 -0.0145 0.0367 0.079 Uiso 1 1 calc R . .
C34A C 0.66681(16) -0.04757(13) 0.0764(2) 0.060(3) Uani 1 1 d G . .
C35A C 0.69542(17) -0.05123(11) 0.1151(2) 0.067(3) Uani 1 1 d G . .
H35A H 0.7043 -0.0719 0.1243 0.081 Uiso 1 1 calc R . .
C36A C 0.71085(13) -0.02431(15) 0.14009(17) 0.070(3) Uani 1 1 d G . .
H36A H 0.7302 -0.0268 0.1662 0.084 Uiso 1 1 calc R . .
C6B C 1.0886(3) 0.3620(2) 0.0491(3) 0.053(3) Uani 1 1 d . . .
C37A C 0.75645(15) 0.06290(15) 0.27580(12) 0.033(3) Uani 1 1 d G . .
C38A C 0.73564(11) 0.07410(16) 0.29952(19) 0.055(3) Uani 1 1 d GD . .
C39A C 0.74734(14) 0.07371(15) 0.34680(19) 0.053(3) Uani 1 1 d G . .
C40A C 0.77985(15) 0.06213(15) 0.37036(12) 0.040(3) Uani 1 1 d G . .
H40A H 0.7878 0.0619 0.4023 0.048 Uiso 1 1 calc R . .
C41A C 0.80065(11) 0.05093(15) 0.34664(19) 0.056(3) Uani 1 1 d G . .
C42A C 0.78895(14) 0.05131(15) 0.29936(19) 0.051(3) Uani 1 1 d GD . .
C7B C 0.9397(2) 0.0131(3) 0.4518(3) 0.058(3) Uani 1 1 d . . .
C43A C 0.83720(12) 0.04085(16) 0.37285(19) 0.058(3) Uani 1 1 d G . .
C44A C 0.84296(14) 0.02189(16) 0.4115(2) 0.072(4) Uani 1 1 d G . .
H44A H 0.8245 0.0153 0.4204 0.086 Uiso 1 1 calc R . .
C45A C 0.87603(17) 0.01274(14) 0.43683(17) 0.067(3) Uani 1 1 d G . .
H45A H 0.8799 -0.0001 0.4629 0.080 Uiso 1 1 calc R . .
C46A C 0.90334(12) 0.02255(15) 0.42357(19) 0.058(3) Uani 1 1 d G . .
C47A C 0.89758(13) 0.04151(15) 0.3850(2) 0.066(3) Uani 1 1 d G . .
H47A H 0.9160 0.0481 0.3760 0.079 Uiso 1 1 calc R . .
C48A C 0.86451(16) 0.05066(14) 0.35960(17) 0.064(3) Uani 1 1 d G . .
H48A H 0.8606 0.0635 0.3335 0.077 Uiso 1 1 calc R . .
C8B C 0.8109(2) 0.2633(3) 0.0483(3) 0.056(3) Uani 1 1 d . . .
C49A C 0.91279(11) 0.29059(16) 0.1264(2) 0.060(3) Uani 1 1 d G . .
C50A C 0.90672(14) 0.27162(16) 0.0877(2) 0.070(4) Uani 1 1 d G . .
H50A H 0.9250 0.2649 0.0785 0.084 Uiso 1 1 calc R . .
C51A C 0.87355(17) 0.26251(14) 0.06275(17) 0.063(3) Uani 1 1 d G . .
H51A H 0.8694 0.2497 0.0366 0.076 Uiso 1 1 calc R . .
C52A C 0.84646(12) 0.27238(15) 0.0764(2) 0.057(3) Uani 1 1 d G . .
C53A C 0.85253(13) 0.29135(15) 0.1151(2) 0.067(3) Uani 1 1 d G . .
H53A H 0.8342 0.2980 0.1243 0.080 Uiso 1 1 calc R . .
C54A C 0.88569(16) 0.30046(15) 0.14006(17) 0.075(3) Uani 1 1 d G . .
H54A H 0.8898 0.3133 0.1662 0.090 Uiso 1 1 calc R . .
O1A O 0.66520(16) -0.10334(15) 0.0600(2) 0.0568(18) Uani 1 1 d . . .
C55A C 0.99358(15) 0.31223(16) 0.22426(13) 0.037(3) Uiso 1 1 d G . .
C56A C 1.01403(12) 0.32450(16) 0.2007(2) 0.057(3) Uani 1 1 d GD . .
C57A C 1.00224(15) 0.32466(16) 0.1534(2) 0.064(3) Uani 1 1 d G . .
C58A C 0.97000(15) 0.31256(16) 0.12969(13) 0.039(3) Uani 1 1 d G . .
H58A H 0.9620 0.3127 0.0977 0.047 Uiso 1 1 calc R . .
C59A C 0.94955(12) 0.30029(17) 0.1532(2) 0.063(3) Uani 1 1 d G . .
C60A C 0.96134(15) 0.30013(17) 0.2005(2) 0.071(4) Uani 1 1 d GD . .
O2A O 0.62355(17) -0.07235(14) 0.0150(2) 0.0599(19) Uani 1 1 d . . .
C61A C 0.72450(14) 0.08424(16) 0.37301(19) 0.055(3) Uani 1 1 d G . .
C62A C 0.73787(11) 0.10310(16) 0.4117(2) 0.066(3) Uani 1 1 d G . .
H62A H 0.7608 0.1098 0.4209 0.080 Uiso 1 1 calc R . .
C63A C 0.71733(16) 0.11211(14) 0.43700(17) 0.066(3) Uani 1 1 d G . .
H63A H 0.7264 0.1249 0.4632 0.079 Uiso 1 1 calc R . .
C64A C 0.68342(15) 0.10226(15) 0.42351(19) 0.057(3) Uani 1 1 d G . .
C65A C 0.67004(11) 0.08340(16) 0.3848(2) 0.069(3) Uani 1 1 d G . .
H65A H 0.6471 0.0767 0.3756 0.083 Uiso 1 1 calc R . .
C66A C 0.69059(15) 0.07439(14) 0.35952(17) 0.067(3) Uani 1 1 d G . .
H66A H 0.6815 0.0616 0.3333 0.080 Uiso 1 1 calc R . .
O3A O 1.08434(16) -0.35348(15) 0.4400(2) 0.0580(18) Uani 1 1 d . . .
C67A C 1.02566(14) 0.33429(16) 0.12698(19) 0.057(3) Uani 1 1 d G . .
C68A C 1.05954(15) 0.32434(15) 0.14026(17) 0.070(3) Uani 1 1 d G . .
H68A H 1.0686 0.3114 0.1663 0.084 Uiso 1 1 calc R . .
C69A C 1.08005(11) 0.33346(16) 0.1150(2) 0.067(3) Uani 1 1 d G . .
H69A H 1.1030 0.3267 0.1240 0.080 Uiso 1 1 calc R . .
C70A C 1.06669(15) 0.35254(15) 0.07649(19) 0.055(3) Uani 1 1 d G . .
C71A C 1.03281(16) 0.36249(14) 0.06321(17) 0.067(3) Uani 1 1 d G . .
H71A H 1.0238 0.3754 0.0372 0.081 Uiso 1 1 calc R . .
C72A C 1.01230(11) 0.35337(16) 0.0884(2) 0.071(4) Uani 1 1 d G . .
H72A H 0.9894 0.3601 0.0795 0.085 Uiso 1 1 calc R . .
O4A O 1.12655(17) -0.32238(14) 0.4840(2) 0.0589(18) Uani 1 1 d . . .
O5A O 0.63082(17) 0.09977(15) 0.4394(2) 0.0591(18) Uani 1 1 d . . .
O6A O 0.67389(15) 0.13044(16) 0.4846(2) 0.0600(19) Uani 1 1 d . . .
O7A O 1.07639(15) 0.38054(16) 0.0160(2) 0.0592(18) Uani 1 1 d . . .
O8A O 1.11795(16) 0.34997(15) 0.0599(2) 0.0583(18) Uani 1 1 d . . .
O9A O 0.80666(15) 0.24441(16) 0.0157(2) 0.0566(18) Uani 1 1 d . . .
O10A O 0.78660(15) 0.27540(16) 0.0603(2) 0.0565(18) Uani 1 1 d . . .
O11A O 0.74013(16) 0.22818(15) 0.0604(2) 0.0598(18) Uani 1 1 d . . .
O12A O 0.75948(17) 0.19747(14) 0.0157(2) 0.0583(19) Uani 1 1 d . . .
O13A O 0.94355(15) -0.00547(15) 0.4850(2) 0.0579(18) Uani 1 1 d . . .
O14A O 0.96394(15) 0.02511(15) 0.4394(2) 0.0558(18) Uani 1 1 d . . .
O15A O 0.99036(17) -0.05274(14) 0.4843(2) 0.0567(18) Uani 1 1 d . . .
O16A O 1.01014(17) -0.02166(15) 0.43931(19) 0.0583(18) Uani 1 1 d . . .
O1E O 0.8091(3) 0.0381(3) 0.2762(4) 0.069(4) Uiso 0.50 1 d PD . .
O2E O 0.7674(3) 0.1156(3) 0.2252(4) 0.072(4) Uiso 0.50 1 d PD . .
O3E O 0.7035(3) 0.0857(3) 0.2753(4) 0.068(4) Uiso 0.50 1 d PD . .
O4E O 0.7194(3) 0.0096(3) 0.2242(4) 0.076(4) Uiso 0.50 1 d PD . .
O5E O 0.9829(3) -0.1340(3) 0.2762(4) 0.076(4) Uiso 0.50 1 d PD . .
O6E O 1.0266(3) -0.2417(3) 0.2748(4) 0.074(4) Uiso 0.50 1 d PD . .
O7E O 0.9400(3) 0.2894(3) 0.2243(4) 0.071(4) Uiso 0.50 1 d PD . .
O8E O 1.0469(3) 0.3356(3) 0.2241(4) 0.076(4) Uiso 0.50 1 d PD . .
O10E O 1.0760 0.4153 0.2420 0.300 Uiso 0.50 1 d PD . .
O11E O 1.0368 0.4828 0.2314 0.300 Uiso 0.50 1 d PD . .
O13E O 0.9407 0.2106 0.2949 0.300 Uiso 0.50 1 d PD . .
O14E O 0.9510 0.1264 0.2447 0.300 Uiso 0.50 1 d PD . .
O15E O 1.0932 -0.2667 0.2559 0.300 Uiso 0.50 1 d PD . .
O16E O 1.0258 -0.3142 0.2521 0.300 Uiso 0.50 1 d PD . .
O17E O 0.9384 -0.0848 0.2390 0.300 Uiso 0.50 1 d PD . .
O18E O 1.0108 -0.0262 0.3125 0.300 Uiso 0.50 1 d P . .
O19E O 0.8484 0.0086 0.2359 0.300 Uiso 0.50 1 d PD . .
O20E O 0.8753 0.1031 0.2516 0.300 Uiso 0.50 1 d PD . .
O21E O 0.7950 0.1753 0.2215 0.300 Uiso 0.50 1 d PD . .
O22E O 0.7146 0.1840 0.2447 0.300 Uiso 0.50 1 d PD . .
O23E O 0.6503 0.1182 0.2819 0.300 Uiso 0.50 1 d PD . .
O24E O 0.6347 0.0210 0.2617 0.300 Uiso 0.50 1 d PD . .
O25E O 0.6954 -0.0506 0.2406 0.300 Uiso 0.50 1 d PD . .
O26E O 0.7836 -0.0644 0.2431 0.300 Uiso 0.50 1 d PD . .
C1E C 0.8089(8) 0.0049(4) 0.2792(9) 0.055(11) Uiso 0.25 1 d PD . .
C2E C 0.8013(4) 0.1170(4) 0.2275(8) 0.018(7) Uiso 0.25 1 d PD . .
C3E C 0.7025(3) 0.1191(3) 0.2738(8) 0.024(7) Uiso 0.25 1 d PD . .
C4E C 0.6866(5) 0.0097(4) 0.2280(11) 0.054(10) Uiso 0.25 1 d PD . .
C5E C 0.9488(5) -0.1381(4) 0.2747(16) 0.30(3) Uiso 0.50 1 d PD . .
C6E C 1.0604(3) -0.2424(7) 0.2754(10) 0.137(12) Uiso 0.50 1 d PD . .
C7E C 0.9407(10) 0.2560(4) 0.2352(5) 0.183(16) Uiso 0.50 1 d PD . .
C8E C 1.0486(6) 0.3691(5) 0.2204(13) 0.32(3) Uiso 0.50 1 d PD . .
C9E C 1.0802 0.3794 0.2509 0.245 Uiso 0.50 1 d PD . .
C10E C 1.0438 0.4273 0.2482 0.300 Uiso 0.50 1 d PD . .
C11E C 1.0334 0.4504 0.2086 0.300 Uiso 0.50 1 d PD . .
C12E C 0.9993 0.4777 0.2258 0.300 Uiso 0.50 1 d PD . .
C13E C 0.9446 0.2447 0.2803 0.300 Uiso 0.50 1 d PD . .
C14E C 0.9440 0.1828 0.2664 0.300 Uiso 0.50 1 d PD . .
C15E C 0.9658 0.1530 0.2797 0.300 Uiso 0.50 1 d PD . .
C16E C 0.9827 0.1065 0.2528 0.300 Uiso 0.50 1 d PD . .
C17E C 1.0949 -0.2352 0.2813 0.300 Uiso 0.50 1 d PD . .
C18E C 1.0578 -0.2748 0.2111 0.300 Uiso 0.50 1 d PD . .
C19E C 1.0494 -0.3082 0.2246 0.300 Uiso 0.50 1 d PD . .
C20E C 1.0112 -0.3480 0.2348 0.300 Uiso 0.50 1 d PD . .
C21E C 0.9317 -0.1084 0.2670 0.300 Uiso 0.50 1 d PD . .
C22E C 0.9776 -0.0707 0.2653 0.300 Uiso 0.50 1 d PD . .
C23E C 0.9902 -0.0557 0.3114 0.300 Uiso 0.50 1 d P . .
C24E C 0.9919 -0.0125 0.2674 0.300 Uiso 0.50 1 d P . .
C25E C 0.8236 -0.0109 0.2506 0.300 Uiso 0.50 1 d PD . .
C26E C 0.8723 0.0394 0.2519 0.300 Uiso 0.50 1 d PD . .
C27E C 0.8921 0.0702 0.2645 0.300 Uiso 0.50 1 d PD . .
C28E C 0.8572 0.1323 0.2597 0.248 Uiso 0.25 1 d PD . .
C29E C 0.8208 0.1447 0.2428 0.250 Uiso 0.50 1 d PD . .
C30E C 0.7778 0.2077 0.2383 0.300 Uiso 0.50 1 d PD . .
C31E C 0.7408 0.2078 0.2289 0.223 Uiso 0.50 1 d PD . .
C32E C 0.6766 0.1709 0.2419 0.300 Uiso 0.25 1 d PD . .
C33E C 0.6701 0.1329 0.2565 0.300 Uiso 0.50 1 d PD . .
C34E C 0.6267 0.0873 0.2735 0.300 Uiso 0.50 1 d PD . .
C35E C 0.6429 0.0536 0.2839 0.300 Uiso 0.50 1 d PD . .
C36E C 0.6532 -0.0090 0.2620 0.300 Uiso 0.25 1 d PD . .
C37E C 0.6780 -0.0209 0.2408 0.158 Uiso 0.50 1 d PD . .
C38E C 0.7266 -0.0714 0.2507 0.300 Uiso 0.50 1 d PD . .
C39E C 0.7557 -0.0715 0.2579 0.282 Uiso 0.50 1 d PD . .
C40E C 0.8040 -0.0404 0.2294 0.300 Uiso 0.25 1 d PD . .
C205 C 0.2587 0.3565 0.7494 0.300 Uiso 0.25 1 d P . .
C206 C 0.2253 0.3439 0.7345 0.300 Uiso 0.25 1 d P . .
C207 C 0.1763 0.4392 0.7590 0.300 Uiso 0.25 1 d P . .
C208 C 0.1699 0.4699 0.7753 0.300 Uiso 0.25 1 d P . .
C209 C 0.2659 0.5341 0.7400 0.300 Uiso 0.25 1 d P . .
C210 C 0.2376 0.5192 0.7499 0.300 Uiso 0.25 1 d P . .
C211 C 0.3329 0.4419 0.7607 0.300 Uiso 0.25 1 d P . .
C212 C 0.3532 0.4128 0.7728 0.300 Uiso 0.25 1 d P . .
O1S O 0.96913(19) -0.04796(17) 0.5689(2) 0.086(2) Uani 1 1 d . . .
O2S O 0.71919(19) 0.29786(18) 0.0689(2) 0.088(2) Uani 1 1 d . . .
O3S O 0.69036(17) -0.17323(17) 0.0687(2) 0.081(2) Uani 1 1 d . . .
O4S O 0.55933(18) -0.07721(18) -0.0687(2) 0.091(2) Uani 1 1 d . . .

loop_
_atom_site_aniso_label
_atom_site_aniso_U_11
_atom_site_aniso_U_22
_atom_site_aniso_U_33
_atom_site_aniso_U_23
_atom_site_aniso_U_13
_atom_site_aniso_U_12
Cu1 0.0424(8) 0.0408(8) 0.0419(8) -0.0022(6) 0.0110(6) 0.0139(6)
Cu2 0.0415(8) 0.0402(8) 0.0422(8) 0.0016(6) 0.0101(7) -0.0142(6)
Cu3 0.0459(8) 0.0411(8) 0.0402(8) -0.0024(6) 0.0137(7) -0.0159(7)
Cu4 0.0436(8) 0.0404(8) 0.0400(8) -0.0015(6) 0.0117(7) -0.0133(6)
C1A 0.083(9) 0.003(5) 0.037(6) 0.003(4) 0.021(6) -0.001(5)
C2A 0.101(9) 0.064(8) 0.026(6) 0.006(5) 0.002(6) 0.053(7)
C3A 0.093(9) 0.062(8) 0.028(6) -0.005(5) 0.004(6) 0.036(7)
C4A 0.071(9) 0.033(7) 0.013(6) -0.010(5) 0.002(6) 0.012(7)
C5A 0.103(10) 0.057(7) 0.028(6) -0.006(5) 0.008(6) 0.034(7)
C6A 0.083(8) 0.046(7) 0.039(7) -0.008(5) 0.011(6) 0.030(6)
C1B 0.053(7) 0.043(7) 0.043(7) -0.012(6) -0.009(5) 0.021(6)
C7A 0.105(9) 0.050(7) 0.030(6) 0.010(5) 0.022(6) 0.028(6)
C8A 0.105(9) 0.039(7) 0.037(6) -0.003(5) -0.004(6) 0.021(7)
C9A 0.100(9) 0.042(7) 0.050(7) -0.007(5) 0.003(7) 0.011(6)
C10A 0.066(7) 0.060(8) 0.047(7) 0.001(5) 0.019(6) 0.024(6)
C11A 0.102(9) 0.052(7) 0.048(7) -0.005(6) 0.002(6) 0.015(7)
C12A 0.112(10) 0.048(7) 0.041(7) 0.006(6) 0.004(7) 0.032(7)
C2B 0.086(9) 0.043(7) 0.041(6) 0.020(5) 0.027(6) 0.033(7)
C13A 0.101(9) 0.026(6) 0.057(7) -0.004(5) 0.016(6) 0.021(6)
C14A 0.140(11) 0.044(7) 0.052(7) -0.004(6) 0.046(7) 0.021(7)
C15A 0.111(10) 0.052(7) 0.055(7) 0.007(6) 0.035(7) 0.013(6)
C16A 0.063(7) 0.055(7) 0.050(7) -0.004(5) 0.006(6) 0.014(6)
C17A 0.094(9) 0.053(7) 0.052(7) 0.003(6) 0.025(6) 0.010(6)
C18A 0.115(10) 0.042(7) 0.045(7) -0.005(5) 0.025(7) 0.026(7)
C3B 0.080(8) 0.048(7) 0.042(7) -0.019(6) 0.026(6) -0.044(7)
C19A 0.071(8) 0.054(7) 0.030(6) 0.003(5) 0.005(6) -0.015(6)
C20A 0.045(8) 0.046(8) 0.038(7) -0.013(6) 0.022(6) -0.016(7)
C21A 0.068(8) 0.049(7) 0.042(7) -0.013(5) 0.010(6) -0.018(6)
C22A 0.085(9) 0.062(7) 0.024(6) 0.000(5) 0.011(6) -0.035(7)
C23A 0.022(5) 0.070(7) 0.016(5) 0.009(5) 0.005(4) 0.004(5)
C24A 0.073(8) 0.042(7) 0.042(6) 0.000(5) 0.002(6) -0.016(6)
C4B 0.056(7) 0.027(6) 0.061(7) 0.028(6) -0.003(6) -0.021(5)
C25A 0.081(8) 0.041(6) 0.038(6) -0.002(5) 0.018(6) -0.021(5)
C26A 0.104(10) 0.052(7) 0.039(6) -0.008(5) 0.029(7) -0.023(7)
C27A 0.095(9) 0.058(8) 0.055(7) -0.001(6) 0.029(6) -0.012(7)
C28A 0.062(7) 0.058(7) 0.047(6) -0.005(5) 0.011(6) -0.021(6)
C29A 0.118(10) 0.033(6) 0.063(7) -0.008(5) 0.037(7) -0.022(6)
C30A 0.112(10) 0.052(7) 0.048(6) 0.003(6) 0.031(7) -0.014(7)
C5B 0.068(8) 0.059(7) 0.048(7) 0.024(6) 0.028(7) 0.042(7)
C31A 0.072(7) 0.036(6) 0.047(6) 0.008(5) 0.005(6) -0.018(6)
C32A 0.093(9) 0.050(7) 0.044(7) 0.002(6) -0.011(7) -0.028(7)
C33A 0.069(7) 0.055(7) 0.055(7) 0.008(6) -0.005(6) -0.006(6)
C34A 0.079(8) 0.062(8) 0.041(6) 0.001(5) 0.021(6) -0.022(6)
C35A 0.083(8) 0.048(7) 0.055(7) 0.006(6) 0.001(7) -0.016(6)
C36A 0.089(8) 0.055(7) 0.050(7) -0.005(6) 0.001(6) -0.026(7)
C6B 0.052(7) 0.065(7) 0.049(7) -0.009(6) 0.024(6) -0.018(6)
C37A 0.027(5) 0.060(7) 0.004(5) -0.009(4) -0.007(4) -0.004(5)
C38A 0.052(7) 0.079(8) 0.028(6) 0.005(5) 0.004(6) 0.025(6)
C39A 0.058(7) 0.063(7) 0.038(6) 0.000(5) 0.019(6) 0.008(6)
C40A 0.027(7) 0.061(9) 0.033(7) 0.017(6) 0.013(6) 0.017(7)
C41A 0.044(6) 0.082(8) 0.031(6) 0.003(6) -0.002(5) 0.021(6)
C42A 0.050(7) 0.079(8) 0.017(6) -0.014(5) 0.004(5) 0.012(6)
C7B 0.033(6) 0.073(8) 0.049(7) -0.026(6) -0.013(6) 0.035(6)
C43A 0.052(7) 0.080(8) 0.041(6) 0.004(5) 0.015(5) 0.029(6)
C44A 0.070(8) 0.104(10) 0.040(7) 0.016(6) 0.016(6) 0.038(7)
C45A 0.055(7) 0.095(9) 0.050(7) 0.016(6) 0.016(6) 0.015(7)
C46A 0.066(8) 0.062(7) 0.045(6) -0.009(5) 0.017(6) 0.018(6)
C47A 0.044(7) 0.104(9) 0.054(7) 0.015(6) 0.022(6) 0.017(6)
C48A 0.050(7) 0.107(9) 0.040(6) 0.014(6) 0.021(6) 0.026(6)
C8B 0.041(7) 0.066(8) 0.044(7) 0.015(6) -0.009(6) -0.028(6)
C49A 0.037(6) 0.100(9) 0.037(6) 0.009(6) 0.002(5) -0.021(6)
C50A 0.060(8) 0.115(10) 0.037(7) -0.020(6) 0.016(6) -0.027(7)
C51A 0.048(7) 0.094(8) 0.049(6) -0.017(6) 0.019(6) -0.016(6)
C52A 0.066(8) 0.061(7) 0.043(6) 0.008(5) 0.014(6) -0.017(6)
C53A 0.043(7) 0.095(9) 0.065(7) -0.007(6) 0.021(6) -0.018(6)
C54A 0.038(6) 0.131(11) 0.049(7) -0.017(6) 0.005(6) -0.024(7)
O1A 0.069(5) 0.032(4) 0.055(4) -0.008(3) 0.001(4) -0.013(4)
C56A 0.044(6) 0.093(9) 0.032(6) -0.006(6) 0.006(5) -0.036(6)
C57A 0.052(7) 0.111(10) 0.020(6) 0.003(6) 0.000(5) -0.033(7)
C58A 0.050(8) 0.054(8) 0.007(6) 0.015(6) 0.001(6) -0.005(7)
C59A 0.044(7) 0.105(10) 0.034(6) 0.008(6) 0.005(6) -0.022(6)
C60A 0.060(8) 0.121(10) 0.035(7) -0.003(6) 0.018(6) -0.047(7)
O2A 0.066(5) 0.043(4) 0.057(5) -0.018(3) 0.001(4) -0.023(4)
C61A 0.041(6) 0.082(8) 0.043(6) -0.004(5) 0.014(5) 0.020(6)
C62A 0.048(7) 0.114(10) 0.033(6) -0.012(6) 0.008(6) 0.022(7)
C63A 0.046(7) 0.088(8) 0.055(7) -0.020(6) 0.007(6) 0.002(6)
C64A 0.064(7) 0.063(7) 0.042(6) 0.006(5) 0.016(6) 0.020(6)
C65A 0.037(6) 0.097(9) 0.066(7) -0.025(7) 0.008(6) 0.007(6)
C66A 0.044(7) 0.110(9) 0.046(6) -0.015(6) 0.017(6) 0.013(6)
O3A 0.070(5) 0.030(4) 0.065(5) 0.014(3) 0.010(4) 0.019(4)
C67A 0.044(7) 0.091(8) 0.037(6) -0.005(6) 0.015(5) -0.024(6)
C68A 0.041(7) 0.115(10) 0.046(6) 0.032(6) 0.003(6) -0.010(6)
C69A 0.040(6) 0.098(9) 0.061(7) 0.009(6) 0.015(6) -0.008(6)
C70A 0.058(7) 0.065(7) 0.039(6) -0.004(5) 0.013(6) -0.017(6)
C71A 0.045(7) 0.101(9) 0.055(7) 0.015(6) 0.017(6) -0.006(6)
C72A 0.055(7) 0.106(10) 0.040(7) 0.015(6) 0.001(6) -0.028(7)
O4A 0.065(5) 0.040(4) 0.059(5) 0.014(3) 0.004(4) 0.021(4)
O5A 0.051(4) 0.070(5) 0.063(5) -0.013(4) 0.028(4) 0.006(4)
O6A 0.053(4) 0.076(5) 0.059(4) -0.016(4) 0.030(4) 0.010(4)
O7A 0.052(4) 0.067(5) 0.065(5) 0.013(4) 0.029(4) -0.008(4)
O8A 0.051(4) 0.072(5) 0.053(4) 0.009(3) 0.020(4) -0.011(4)
O9A 0.033(4) 0.073(5) 0.056(4) -0.011(4) 0.005(3) -0.024(3)
O10A 0.029(4) 0.081(5) 0.054(4) -0.009(3) 0.007(3) -0.014(4)
O11A 0.070(5) 0.043(4) 0.065(5) 0.012(3) 0.020(4) -0.012(4)
O12A 0.085(5) 0.050(4) 0.049(4) 0.016(3) 0.034(4) -0.011(4)
O13A 0.036(4) 0.070(5) 0.056(4) 0.021(4) -0.001(3) 0.023(3)
O14A 0.030(4) 0.072(5) 0.060(4) 0.007(3) 0.008(3) 0.014(3)
O15A 0.085(5) 0.036(4) 0.053(4) -0.012(3) 0.030(4) 0.012(3)
O16A 0.087(5) 0.039(4) 0.053(4) -0.017(3) 0.028(4) 0.014(4)
O1S 0.106(6) 0.088(6) 0.069(5) 0.022(4) 0.037(5) 0.003(5)
O2S 0.096(6) 0.106(6) 0.071(5) -0.019(4) 0.038(5) -0.007(5)
O3S 0.075(5) 0.087(6) 0.066(5) 0.019(4) 0.003(4) 0.013(4)
O4S 0.082(6) 0.090(6) 0.080(5) 0.015(4) -0.001(4) 0.017(5)

loop_
_atom_type_symbol
_atom_type_description
_atom_type_scat_dispersion_real
_atom_type_scat_dispersion_imag
_atom_type_scat_source
C C 0.0181 0.0091 'International Tables Vol C Tables 4.2.6.8 and 6.1.1.4'
H H 0.0000 0.0000 'International Tables Vol C Tables 4.2.6.8 and 6.1.1.4'
O O 0.0492 0.0322 'International Tables Vol C Tables 4.2.6.8 and 6.1.1.4'
Cu Cu -1.9646 0.5888 'International Tables Vol C Tables 4.2.6.8 and 6.1.1.4'
N N 0.0311 0.0180 'International Tables Vol C Tables 4.2.6.8 and 6.1.1.4'

loop_
_geom_angle_atom_site_label_1
_geom_angle_atom_site_label_2
_geom_angle_atom_site_label_3
_geom_angle
_geom_angle_site_symmetry_1
_geom_angle_site_symmetry_3
_geom_angle_publ_flag
O14A Cu1 O13A 169.1(3) 5_756 . ?
O14A Cu1 O16A 89.0(3) 5_756 5_756 ?
O13A Cu1 O16A 89.1(3) . 5_756 ?
O14A Cu1 O15A 89.8(3) 5_756 . ?
O13A Cu1 O15A 89.9(3) . . ?
O16A Cu1 O15A 168.8(3) 5_756 . ?
O14A Cu1 O1S 95.5(3) 5_756 . ?
O13A Cu1 O1S 95.4(3) . . ?
O16A Cu1 O1S 95.6(3) 5_756 . ?
O15A Cu1 O1S 95.6(3) . . ?
O14A Cu1 Cu1 84.8(2) 5_756 5_756 ?
O13A Cu1 Cu1 84.4(2) . 5_756 ?
O16A Cu1 Cu1 84.7(2) 5_756 5_756 ?
O15A Cu1 Cu1 84.1(2) . 5_756 ?
O1S Cu1 Cu1 179.6(2) . 5_756 ?
O10A Cu2 O12A 89.3(3) . 7_655 ?
O10A Cu2 O11A 89.4(3) . . ?
O12A Cu2 O11A 168.1(3) 7_655 . ?
O10A Cu2 O9A 168.7(3) . 7_655 ?
O12A Cu2 O9A 89.5(3) 7_655 7_655 ?
O11A Cu2 O9A 89.5(3) . 7_655 ?
O10A Cu2 O2S 95.8(3) . . ?
O12A Cu2 O2S 96.0(3) 7_655 . ?
O11A Cu2 O2S 95.9(3) . . ?
O9A Cu2 O2S 95.5(3) 7_655 . ?
O10A Cu2 Cu2 84.7(2) . 7_655 ?
O12A Cu2 Cu2 83.9(2) 7_655 7_655 ?
O11A Cu2 Cu2 84.2(2) . 7_655 ?
O9A Cu2 Cu2 84.0(2) 7_655 7_655 ?
O2S Cu2 Cu2 179.5(2) . 7_655 ?
O1A Cu3 O6A 88.9(3) . 6 ?
O1A Cu3 O8A 89.7(3) . 3_445 ?
O6A Cu3 O8A 167.7(3) 6 3_445 ?
O1A Cu3 O4A 167.9(3) . 8_445 ?
O6A Cu3 O4A 89.7(3) 6 8_445 ?
O8A Cu3 O4A 89.1(3) 3_445 8_445 ?
O1A Cu3 O3S 96.4(3) . . ?
O6A Cu3 O3S 95.5(3) 6 . ?
O8A Cu3 O3S 96.8(3) 3_445 . ?
O4A Cu3 O3S 95.8(3) 8_445 . ?
O1A Cu3 Cu4 84.2(2) . . ?
O6A Cu3 Cu4 84.1(2) 6 . ?
O8A Cu3 Cu4 83.6(2) 3_445 . ?
O4A Cu3 Cu4 83.7(2) 8_445 . ?
O3S Cu3 Cu4 179.3(2) . . ?
O5A Cu4 O3A 89.8(3) 6 8_445 ?
O5A Cu4 O2A 89.0(3) 6 . ?
O3A Cu4 O2A 168.7(3) 8_445 . ?
O5A Cu4 O7A 168.8(3) 6 3_445 ?
O3A Cu4 O7A 88.8(3) 8_445 3_445 ?
O2A Cu4 O7A 90.2(3) . 3_445 ?
O5A Cu4 O4S 95.9(3) 6 . ?
O3A Cu4 O4S 95.3(3) 8_445 . ?
O2A Cu4 O4S 95.9(3) . . ?
O7A Cu4 O4S 95.3(3) 3_445 . ?
O5A Cu4 Cu3 84.9(2) 6 . ?
O3A Cu4 Cu3 84.7(2) 8_445 . ?
O2A Cu4 Cu3 84.0(2) . . ?
O7A Cu4 Cu3 83.9(2) 3_445 . ?
O4S Cu4 Cu3 179.2(2) . . ?
C2A C1A C6A 120.0 . . ?
C2A C1A C1A 119.3(4) . 2_755 ?
C6A C1A C1A 120.7(4) . 2_755 ?
C1A C2A C3A 120.0 . . ?
C1A C2A O5E 121.4(7) . . ?
C3A C2A O5E 118.6(7) . . ?
C4A C3A C2A 120.0 . . ?
C4A C3A C13A 118.3(5) . . ?
C2A C3A C13A 121.5(5) . . ?
C3A C4A C5A 120.0 . . ?
C4A C5A C6A 120.0 . . ?
C4A C5A C7A 119.2(5) . . ?
C6A C5A C7A 120.5(5) . . ?
C5A C6A C1A 120.0 . . ?
C5A C6A O6E 121.2(7) . . ?
C1A C6A O6E 118.3(7) . . ?
O15A C1B O16A 126.6(8) . . ?
O15A C1B C16A 118.8(9) . . ?
O16A C1B C16A 114.5(8) . . ?
C8A C7A C12A 120.0 . . ?
C8A C7A C5A 121.5(5) . . ?
C12A C7A C5A 118.5(5) . . ?
C9A C8A C7A 120.0 . . ?
C8A C9A C10A 120.0 . . ?
C11A C10A C9A 120.0 . . ?
C11A C10A C2B 120.7(7) . . ?
C9A C10A C2B 119.2(7) . . ?
C10A C11A C12A 120.0 . . ?
C11A C12A C7A 120.0 . . ?
O3A C2B O4A 125.0(8) . . ?
O3A C2B C10A 118.3(9) . . ?
O4A C2B C10A 116.6(9) . . ?
C14A C13A C18A 120.0 . . ?
C14A C13A C3A 120.2(5) . . ?
C18A C13A C3A 119.8(5) . . ?
C15A C14A C13A 120.0 . . ?
C14A C15A C16A 120.0 . . ?
C17A C16A C15A 120.0 . . ?
C17A C16A C1B 118.7(6) . . ?
C15A C16A C1B 121.3(6) . . ?
C16A C17A C18A 120.0 . . ?
C17A C18A C13A 120.0 . . ?
O1A C3B O2A 127.0(8) . . ?
O1A C3B C34A 116.7(9) . . ?
O2A C3B C34A 116.3(9) . . ?
C20A C19A C24A 120.0 . . ?
C20A C19A C25A 119.5(5) . . ?
C24A C19A C25A 120.5(5) . . ?
C19A C20A C21A 120.0 . . ?
C22A C21A C20A 120.0 . . ?
C22A C21A C31A 121.8(5) . . ?
C20A C21A C31A 118.2(5) . . ?
C21A C22A C23A 120.0 . . ?
C21A C22A O4E 119.4(7) . . ?
C23A C22A O4E 120.4(7) . . ?
C24A C23A C22A 120.0 . . ?
C24A C23A C37A 119.9(5) . . ?
C22A C23A C37A 120.1(5) . . ?
C23A C24A C19A 120.0 . . ?
C23A C24A O2E 118.4(7) . . ?
C19A C24A O2E 121.5(7) . . ?
O12A C4B O11A 124.8(8) . . ?
O12A C4B C28A 120.4(9) . . ?
O11A C4B C28A 114.8(9) . . ?
C26A C25A C30A 120.0 . . ?
C26A C25A C19A 119.3(5) . . ?
C30A C25A C19A 120.7(5) . . ?
C25A C26A C27A 120.0 . . ?
C28A C27A C26A 120.0 . . ?
C29A C28A C27A 120.0 . . ?
C29A C28A C4B 121.6(6) . . ?
C27A C28A C4B 118.3(6) . . ?
C28A C29A C30A 120.0 . . ?
C29A C30A C25A 120.0 . . ?
O5A C5B O6A 124.9(9) . . ?
O5A C5B C64A 118.4(9) . . ?
O6A C5B C64A 116.7(9) . . ?
C32A C31A C36A 120.0 . . ?
C32A C31A C21A 120.3(5) . . ?
C36A C31A C21A 119.7(5) . . ?
C31A C32A C33A 120.0 . . ?
C34A C33A C32A 120.0 . . ?
C33A C34A C35A 120.0 . . ?
C33A C34A C3B 120.2(7) . . ?
C35A C34A C3B 119.8(7) . . ?
C36A C35A C34A 120.0 . . ?
C35A C36A C31A 120.0 . . ?
O7A C6B O8A 123.9(9) . . ?
O7A C6B C70A 118.4(9) . . ?
O8A C6B C70A 117.7(9) . . ?
C38A C37A C42A 120.0 . . ?
C38A C37A C23A 120.6(5) . . ?
C42A C37A C23A 119.4(5) . . ?
O3E C38A C37A 118.8(7) . . ?
O3E C38A C39A 121.2(7) . . ?
C37A C38A C39A 120.0 . . ?
C40A C39A C38A 120.0 . . ?
C40A C39A C61A 119.3(5) . . ?
C38A C39A C61A 120.7(5) . . ?
C41A C40A C39A 120.0 . . ?
C40A C41A C42A 120.0 . . ?
C40A C41A C43A 119.4(5) . . ?
C42A C41A C43A 120.4(5) . . ?
O1E C42A C41A 119.3(7) . . ?
O1E C42A C37A 120.6(7) . . ?
C41A C42A C37A 120.0 . . ?
O13A C7B O14A 125.8(8) . . ?
O13A C7B C46A 117.7(9) . . ?
O14A C7B C46A 116.5(9) . . ?
C44A C43A C48A 120.0 . . ?
C44A C43A C41A 118.3(5) . . ?
C48A C43A C41A 121.7(5) . . ?
C45A C44A C43A 120.0 . . ?
C46A C45A C44A 120.0 . . ?
C45A C46A C47A 120.0 . . ?
C45A C46A C7B 120.1(7) . . ?
C47A C46A C7B 119.9(7) . . ?
C48A C47A C46A 120.0 . . ?
C47A C48A C43A 120.0 . . ?
O9A C8B O10A 124.8(8) . . ?
O9A C8B C52A 118.6(10) . . ?
O10A C8B C52A 116.6(9) . . ?
C50A C49A C54A 120.0 . . ?
C50A C49A C59A 118.9(5) . . ?
C54A C49A C59A 121.1(5) . . ?
C49A C50A C51A 120.0 . . ?
C52A C51A C50A 120.0 . . ?
C53A C52A C51A 120.0 . . ?
C53A C52A C8B 120.7(6) . . ?
C51A C52A C8B 119.3(6) . . ?
C52A C53A C54A 120.0 . . ?
C53A C54A C49A 120.0 . . ?
C3B O1A Cu3 122.6(6) . . ?
C56A C55A C60A 120.0 . . ?
C56A C55A C55A 119.9(6) . 2_755 ?
C60A C55A C55A 120.1(6) . 2_755 ?
C57A C56A C55A 120.0 . . ?
C57A C56A O8E 119.5(7) . . ?
C55A C56A O8E 120.5(7) . . ?
C56A C57A C58A 120.0 . . ?
C56A C57A C67A 120.8(5) . . ?
C58A C57A C67A 118.8(5) . . ?
C59A C58A C57A 120.0 . . ?
C60A C59A C58A 120.0 . . ?
C60A C59A C49A 120.9(5) . . ?
C58A C59A C49A 118.7(5) . . ?
C59A C60A C55A 120.0 . . ?
C59A C60A O7E 120.0(7) . . ?
C55A C60A O7E 119.9(7) . . ?
C3B O2A Cu4 122.1(6) . . ?
C62A C61A C66A 120.0 . . ?
C62A C61A C39A 119.5(5) . . ?
C66A C61A C39A 120.5(5) . . ?
C63A C62A C61A 120.0 . . ?
C64A C63A C62A 120.0 . . ?
C63A C64A C65A 120.0 . . ?
C63A C64A C5B 120.5(6) . . ?
C65A C64A C5B 119.4(6) . . ?
C66A C65A C64A 120.0 . . ?
C65A C66A C61A 120.0 . . ?
C2B O3A Cu4 123.2(6) . 8_546 ?
C68A C67A C72A 120.0 . . ?
C68A C67A C57A 121.7(5) . . ?
C72A C67A C57A 118.3(5) . . ?
C67A C68A C69A 120.0 . . ?
C68A C69A C70A 120.0 . . ?
C71A C70A C69A 120.0 . . ?
C71A C70A C6B 120.0(6) . . ?
C69A C70A C6B 120.0(6) . . ?
C72A C71A C70A 120.0 . . ?
C71A C72A C67A 120.0 . . ?
C2B O4A Cu3 123.2(6) . 8_546 ?
C5B O5A Cu4 123.1(6) . 6_556 ?
C5B O6A Cu3 122.8(6) . 6_556 ?
C6B O7A Cu4 124.0(6) . 3 ?
C6B O8A Cu3 124.5(6) . 3 ?
C8B O9A Cu2 123.6(6) . 7_655 ?
C8B O10A Cu2 122.8(6) . . ?
C4B O11A Cu2 122.4(6) . . ?
C4B O12A Cu2 124.5(6) . 7_655 ?
C7B O13A Cu1 122.8(6) . . ?
C7B O14A Cu1 122.2(6) . 5_756 ?
C1B O15A Cu1 123.1(6) . . ?
C1B O16A Cu1 121.3(6) . 5_756 ?
C1E O1E C42A 109.8(9) . . ?
C1E O1E C211 126.7(10) . 8 ?
C42A O1E C211 122.1(9) . 8 ?
C2E O2E C24A 115.0(10) . . ?
C2E O2E C205 110.8(9) . 8 ?
C24A O2E C205 134.2(9) . 8 ?
C38A O3E C3E 112.1(9) . . ?
C38A O3E C207 115.5(8) . 8 ?
C3E O3E C207 132.2(9) . 8 ?
C22A O4E C4E 115.7(11) . . ?
C22A O4E C210 137.5(10) . 8 ?
C4E O4E C210 106.7(10) . 8 ?
C2A O5E C5E 105.9(11) . . ?
C6E O6E C6A 104.6(15) . . ?
C60A O7E C7E 118.0(15) . . ?
C56A O8E C8E 110.7(10) . . ?
C10E O10E C9E 110.8 . . ?
C11E O11E C12E 83.7 . . ?
C14E O13E C13E 120.5 . . ?
C16E O14E C15E 98.8 . . ?
C17E O15E C18E 118.8 . . ?
C19E O16E C20E 101.6 . . ?
C21E O17E C22E 107.7 . . ?
C24E O18E C23E 100.2 . . ?
C25E O19E C26E 139.4 . . ?
C212 O20E C28E 82.1 8 . ?
C212 O20E C27E 77.2 8 . ?
C28E O20E C27E 153.5 . . ?
C29E O21E C30E 140.6 . . ?
C206 O22E C32E 95.1 8 . ?
C206 O22E C31E 98.4 8 . ?
C32E O22E C31E 153.2 . . ?
C33E O23E C34E 133.1 . . ?
C208 O24E C36E 74.7 8 . ?
C208 O24E C35E 64.7 8 . ?
C36E O24E C35E 136.2 . . ?
C37E O25E C38E 153.7 . . ?
C39E O26E C209 75.3 . 8 ?
C39E O26E C40E 148.9 . . ?
C209 O26E C40E 73.8 8 . ?
O1E C1E C25E 114.0(12) . . ?
O2E C2E C29E 121.0(12) . . ?
O3E C3E C33E 115.8(12) . . ?
O4E C4E C37E 111.4(12) . . ?
O4E C4E C208 130(2) . 8 ?
C37E C4E C208 89.4(12) . 8 ?
C21E C5E O5E 110.2(12) . . ?
O6E C6E C17E 165(2) . . ?
O7E C7E C13E 122.4(14) . . ?
O8E C8E C9E 107.9(12) . . ?
C8E C9E O10E 98.6(8) . . ?
O10E C10E C11E 97.6 . . ?
O11E C11E C10E 103.1 . . ?
O11E C11E C12E 48.6 . . ?
C10E C11E C12E 100.1 . . ?
C12E C12E O11E 101.1 2_755 . ?
C12E C12E C11E 118.4 2_755 . ?
O11E C12E C11E 47.7 . . ?
C7E C13E O13E 127.5(8) . . ?
O13E C14E C15E 129.6 . . ?
C14E C15E O14E 109.4 . . ?
O14E C16E C16E 142.9 . 2_755 ?
C6E C17E O15E 82.9(12) . . ?
C19E C18E O15E 99.8 . . ?
C18E C19E O16E 123.7 . . ?
C20E C20E O16E 91.8 2_755 . ?
O17E C21E C5E 121.6(12) . . ?
C23E C22E O17E 126.3 . . ?
O18E C23E C22E 112.2 . . ?
C24E C24E O18E 118.7 2_755 . ?
C1E C25E O19E 115.8(8) . . ?
C1E C25E C40E 111.9(10) . . ?
O19E C25E C40E 129.4 . . ?
C27E C26E O19E 174.9 . . ?
C27E C26E C211 92.2 . 8 ?
O19E C26E C211 84.0 . 8 ?
C26E C27E O20E 122.0 . . ?
C26E C27E C212 86.1 . 8 ?
O20E C27E C212 49.8 . 8 ?
O20E C28E C29E 135.9 . . ?
O20E C28E C212 48.2 . 8 ?
C29E C28E C212 104.8 . 8 ?
C2E C29E C28E 103.7(8) . . ?
C2E C29E O21E 105.6(9) . . ?
C28E C29E O21E 147.1 . . ?
C31E C30E O21E 117.8 . . ?
C30E C31E O22E 133.2 . . ?
O22E C32E C33E 122.1 . . ?
C3E C33E O23E 105.4(9) . . ?
C3E C33E C32E 105.5(7) . . ?
O23E C33E C32E 135.2 . . ?
C35E C34E O23E 119.8 . . ?
O24E C35E C34E 134.6 . . ?
O24E C35E C208 55.3 . 8 ?
C34E C35E C208 144.5 . 8 ?
O24E C35E C207 92.3 . 8 ?
C34E C35E C207 95.9 . 8 ?
C208 C35E C207 49.1 8 8 ?
O24E C36E C37E 136.6 . . ?
O24E C36E C208 51.9 . 8 ?
C37E C36E C208 97.8 . 8 ?
C4E C37E O25E 126.7(8) . . ?
C4E C37E C36E 95.9(9) . . ?
O25E C37E C36E 135.9 . . ?
C39E C38E O25E 145.0 . . ?
C38E C39E O26E 148.8 . . ?
C38E C39E C209 106.6 . 8 ?
O26E C39E C209 53.0 . 8 ?
O26E C40E C25E 135.3 . . ?
O26E C40E C209 52.6 . 8 ?
C25E C40E C209 100.9 . 8 ?
C206 C205 O2E 120.0(4) . 8_456 ?
O22E C206 C205 128.3 8_456 . ?
C208 C207 O3E 134.9(4) . 8_456 ?
C208 C207 C35E 56.4 . 8_456 ?
O3E C207 C35E 124.5(5) 8_456 8_456 ?
C207 C208 O24E 114.9 . 8_456 ?
C207 C208 C35E 74.5 . 8_456 ?
O24E C208 C35E 59.9 8_456 8_456 ?
C207 C208 C36E 147.4 . 8_456 ?
O24E C208 C36E 53.4 8_456 8_456 ?
C35E C208 C36E 111.5 8_456 8_456 ?
C207 C208 C4E 87.9(3) . 8_456 ?
O24E C208 C4E 103.9(7) 8_456 8_456 ?
C35E C208 C4E 145.3(7) 8_456 8_456 ?
C36E C208 C4E 69.1(4) 8_456 8_456 ?
O26E C209 C210 142.3 8_456 . ?
O26E C209 C40E 53.5 8_456 8_456 ?
C210 C209 C40E 163.1 . 8_456 ?
O26E C209 C39E 51.7 8_456 8_456 ?
C210 C209 C39E 90.7 . 8_456 ?
C40E C209 C39E 105.1 8_456 8_456 ?
C209 C210 O4E 122.0(5) . 8_456 ?
C212 C211 O1E 140.3(4) . 8_456 ?
C212 C211 C26E 85.7 . 8_456 ?
O1E C211 C26E 120.9(4) 8_456 8_456 ?
C211 C212 O20E 131.1 . 8_456 ?
C211 C212 C27E 96.0 . 8_456 ?
O20E C212 C27E 53.0 8_456 8_456 ?
C211 C212 C28E 146.6 . 8_456 ?
O20E C212 C28E 49.7 8_456 8_456 ?
C27E C212 C28E 101.3 8_456 8_456 ?

loop_
_geom_bond_atom_site_label_1
_geom_bond_atom_site_label_2
_geom_bond_distance
_geom_bond_site_symmetry_2
_geom_bond_publ_flag
Cu1 O14A 1.934(6) 5_756 ?
Cu1 O13A 1.950(6) . ?
Cu1 O16A 1.958(5) 5_756 ?
Cu1 O15A 1.961(6) . ?
Cu1 O1S 2.151(6) . ?
Cu1 Cu1 2.634(2) 5_756 ?
Cu2 O10A 1.948(6) . ?
Cu2 O12A 1.954(6) 7_655 ?
Cu2 O11A 1.959(6) . ?
Cu2 O9A 1.967(6) 7_655 ?
Cu2 O2S 2.150(7) . ?
Cu2 Cu2 2.631(2) 7_655 ?
Cu3 O1A 1.947(6) . ?
Cu3 O6A 1.958(6) 6 ?
Cu3 O8A 1.959(6) 3_445 ?
Cu3 O4A 1.967(6) 8_445 ?
Cu3 O3S 2.157(6) . ?
Cu3 Cu4 2.6354(15) . ?
Cu4 O5A 1.934(6) 6 ?
Cu4 O3A 1.946(6) 8_445 ?
Cu4 O2A 1.951(6) . ?
Cu4 O7A 1.965(6) 3_445 ?
Cu4 O4S 2.157(7) . ?
C1A C2A 1.3900 . ?
C1A C6A 1.3900 . ?
C1A C1A 1.505(7) 2_755 ?
C2A C3A 1.3900 . ?
C2A O5E 1.397(9) . ?
C3A C4A 1.3900 . ?
C3A C13A 1.506(5) . ?
C4A C5A 1.3900 . ?
C5A C6A 1.3900 . ?
C5A C7A 1.518(6) . ?
C6A O6E 1.402(9) . ?
C1B O15A 1.230(11) . ?
C1B O16A 1.289(11) . ?
C1B C16A 1.530(9) . ?
C7A C8A 1.3900 . ?
C7A C12A 1.3900 . ?
C8A C9A 1.3900 . ?
C9A C10A 1.3900 . ?
C10A C11A 1.3900 . ?
C10A C2B 1.507(9) . ?
C11A C12A 1.3900 . ?
C2B O3A 1.259(11) . ?
C2B O4A 1.265(11) . ?
C13A C14A 1.3900 . ?
C13A C18A 1.3900 . ?
C14A C15A 1.3900 . ?
C15A C16A 1.3900 . ?
C16A C17A 1.3900 . ?
C17A C18A 1.3900 . ?
C3B O1A 1.235(12) . ?
C3B O2A 1.262(11) . ?
C3B C34A 1.535(9) . ?
C19A C20A 1.3900 . ?
C19A C24A 1.3900 . ?
C19A C25A 1.522(6) . ?
C20A C21A 1.3900 . ?
C21A C22A 1.3900 . ?
C21A C31A 1.512(6) . ?
C22A C23A 1.3900 . ?
C22A O4E 1.393(9) . ?
C23A C24A 1.3900 . ?
C23A C37A 1.519(6) . ?
C24A O2E 1.408(9) . ?
C4B O12A 1.226(11) . ?
C4B O11A 1.287(11) . ?
C4B C28A 1.495(9) . ?
C25A C26A 1.3900 . ?
C25A C30A 1.3900 . ?
C26A C27A 1.3900 . ?
C27A C28A 1.3900 . ?
C28A C29A 1.3900 . ?
C29A C30A 1.3900 . ?
C5B O5A 1.276(11) . ?
C5B O6A 1.277(11) . ?
C5B C64A 1.511(10) . ?
C31A C32A 1.3900 . ?
C31A C36A 1.3900 . ?
C32A C33A 1.3900 . ?
C33A C34A 1.3900 . ?
C34A C35A 1.3900 . ?
C35A C36A 1.3900 . ?
C6B O7A 1.250(11) . ?
C6B O8A 1.254(11) . ?
C6B C70A 1.493(10) . ?
C37A C38A 1.3900 . ?
C37A C42A 1.3900 . ?
C38A O3E 1.383(9) . ?
C38A C39A 1.3900 . ?
C39A C40A 1.3900 . ?
C39A C61A 1.507(5) . ?
C40A C41A 1.3900 . ?
C41A C42A 1.3900 . ?
C41A C43A 1.523(6) . ?
C42A O1E 1.388(9) . ?
C7B O13A 1.254(11) . ?
C7B O14A 1.292(12) . ?
C7B C46A 1.525(9) . ?
C43A C44A 1.3900 . ?
C43A C48A 1.3900 . ?
C44A C45A 1.3900 . ?
C45A C46A 1.3900 . ?
C46A C47A 1.3900 . ?
C47A C48A 1.3900 . ?
C8B O9A 1.248(11) . ?
C8B O10A 1.287(11) . ?
C8B C52A 1.494(9) . ?
C49A C50A 1.3900 . ?
C49A C54A 1.3900 . ?
C49A C59A 1.530(6) . ?
C50A C51A 1.3900 . ?
C51A C52A 1.3900 . ?
C52A C53A 1.3900 . ?
C53A C54A 1.3900 . ?
C55A C56A 1.3900 . ?
C55A C60A 1.3900 . ?
C55A C55A 1.513(7) 2_755 ?
C56A C57A 1.3900 . ?
C56A O8E 1.395(9) . ?
C57A C58A 1.3900 . ?
C57A C67A 1.522(5) . ?
C58A C59A 1.3900 . ?
C59A C60A 1.3900 . ?
C60A O7E 1.404(9) . ?
C61A C62A 1.3900 . ?
C61A C66A 1.3900 . ?
C62A C63A 1.3900 . ?
C63A C64A 1.3900 . ?
C64A C65A 1.3900 . ?
C65A C66A 1.3900 . ?
O3A Cu4 1.946(6) 8_546 ?
C67A C68A 1.3900 . ?
C67A C72A 1.3900 . ?
C68A C69A 1.3900 . ?
C69A C70A 1.3900 . ?
C70A C71A 1.3900 . ?
C71A C72A 1.3900 . ?
O4A Cu3 1.967(6) 8_546 ?
O5A Cu4 1.934(6) 6_556 ?
O6A Cu3 1.958(6) 6_556 ?
O7A Cu4 1.965(6) 3 ?
O8A Cu3 1.959(6) 3 ?
O9A Cu2 1.967(6) 7_655 ?
O12A Cu2 1.954(6) 7_655 ?
O14A Cu1 1.934(6) 5_756 ?
O16A Cu1 1.958(5) 5_756 ?
O1E C1E 1.383(11) . ?
O1E C211 1.487(12) 8 ?
O2E C2E 1.387(11) . ?
O2E C205 1.493(11) 8 ?
O3E C3E 1.388(11) . ?
O3E C207 1.489(12) 8 ?
O4E C4E 1.406(11) . ?
O4E C210 1.498(11) 8 ?
O5E C5E 1.409(12) . ?
O6E C6E 1.397(10) . ?
O7E C7E 1.423(11) . ?
O8E C8E 1.399(12) . ?
O10E C10E 1.4978 . ?
O10E C9E 1.5109 . ?
O11E C11E 1.5014 . ?
O11E C12E 1.5218 . ?
O13E C14E 1.4863 . ?
O13E C13E 1.5096 . ?
O14E C16E 1.5033 . ?
O14E C15E 1.5281 . ?
O15E C17E 1.5152 . ?
O15E C18E 1.6896 . ?
O16E C19E 1.5213 . ?
O16E C20E 1.5493 . ?
O17E C21E 1.3990 . ?
O17E C22E 1.6669 . ?
O18E C24E 1.4749 . ?
O18E C23E 1.4842 . ?
O19E C25E 1.4925 . ?
O19E C26E 1.5929 . ?
O20E C212 1.4577 8 ?
O20E C28E 1.4919 . ?
O20E C27E 1.5241 . ?
O21E C29E 1.6482 . ?
O21E C30E 1.6858 . ?
O22E C206 1.3165 8 ?
O22E C32E 1.6449 . ?
O22E C31E 1.6562 . ?
O23E C33E 1.4514 . ?
O23E C34E 1.5807 . ?
O24E C208 1.4315 8 ?
O24E C36E 1.4607 . ?
O24E C35E 1.5064 . ?
O25E C37E 1.4290 . ?
O25E C38E 1.4992 . ?
O26E C39E 1.4139 . ?
O26E C209 1.4402 8 ?
O26E C40E 1.4574 . ?
C1E C25E 1.397(10) . ?
C2E C29E 1.396(11) . ?
C3E C33E 1.395(11) . ?
C4E C37E 1.411(11) . ?
C4E C208 2.01(3) 8 ?
C5E C21E 1.404(11) . ?
C6E C17E 1.415(10) . ?
C7E C13E 1.437(11) . ?
C8E C9E 1.404(12) . ?
C10E C11E 1.5068 . ?
C11E C12E 2.0163 . ?
C12E C12E 1.4891 2_755 ?
C14E C15E 1.5069 . ?
C16E C16E 1.5040 2_755 ?
C18E C19E 1.5185 . ?
C20E C20E 1.5353 2_755 ?
C22E C23E 1.4916 . ?
C24E C24E 1.4548 2_755 ?
C25E C40E 1.4987 . ?
C26E C27E 1.4993 . ?
C26E C211 1.9093 8 ?
C27E C212 1.8601 8 ?
C28E C29E 1.5140 . ?
C28E C212 1.9363 8 ?
C30E C31E 1.4683 . ?
C32E C33E 1.6853 . ?
C34E C35E 1.5367 . ?
C35E C208 1.5743 8 ?
C35E C207 1.8223 8 ?
C36E C37E 1.4792 . ?
C36E C208 1.7549 8 ?
C38E C39E 1.1512 . ?
C39E C209 1.7433 8 ?
C40E C209 1.7404 8 ?
C205 C206 1.4080 . ?
C205 O2E 1.493(11) 8_456 ?
C206 O22E 1.3164 8_456 ?
C207 C208 1.4290 . ?
C207 O3E 1.489(12) 8_456 ?
C207 C35E 1.8221 8_456 ?
C208 O24E 1.4315 8_456 ?
C208 C35E 1.5742 8_456 ?
C208 C36E 1.7549 8_456 ?
C208 C4E 2.01(3) 8_456 ?
C209 O26E 1.4403 8_456 ?
C209 C210 1.4448 . ?
C209 C40E 1.7407 8_456 ?
C209 C39E 1.7431 8_456 ?
C210 O4E 1.498(11) 8_456 ?
C211 C212 1.4457 . ?
C211 O1E 1.487(12) 8_456 ?
C211 C26E 1.9094 8_456 ?
C212 O20E 1.4576 8_456 ?
C212 C27E 1.8598 8_456 ?
C212 C28E 1.9363 8_456 ?
